data_1574384
loop_
_publ_author_name
'Cui, Yibo'
'Lin, Jiawei'
'Liu, Kunjie'
'Shao, Yuhe'
'Zhao, Dong'
'Guo, Zhongnan'
'Zhao, Jing'
'Xia, Zhiguo'
'Liu, Quanlin'

_publ_section_title
;
 Tuning covalent bonding in zinc-based hybrid halides towards tunable
 room-temperature phosphorescence
;
_journal_issue 19
_journal_name_full 'Chemical Science'
_journal_page_first 8291
_journal_page_last 8301
_journal_paper_doi 10.1039/D5SC00931F
_journal_volume 16
_journal_year 2025
_chemical_formula_moiety 'Cl4 Zn, C7 H12 N2'
_chemical_formula_sum 'C7 H12 Cl4 N2 Zn'
_chemical_formula_weight 331.36
_space_group_crystal_system monoclinic
_space_group_IT_number 14
_space_group_name_Hall '-P 2yn'
_space_group_name_H-M_alt 'P 1 21/n 1'
_atom_sites_solution_hydrogens geom
_atom_sites_solution_primary direct
_audit_creation_date 2024-12-13
_audit_creation_method
;
Olex2 1.2
(compiled 2018.05.29 svn.r3508 for OlexSys, GUI svn.r5506)
;
_audit_update_record
;
2024-12-13 deposited with the CCDC.	2025-04-02 downloaded from the CCDC.
;
_cell_angle_alpha 90
_cell_angle_beta 105.093(2)
_cell_angle_gamma 90
_cell_formula_units_Z 4
_cell_length_a 9.3199(4)
_cell_length_b 13.5559(6)
_cell_length_c 10.0752(4)
_cell_measurement_reflns_used 7743
_cell_measurement_temperature 150(2)
_cell_measurement_theta_max 26.445
_cell_measurement_theta_min 2.577
_cell_volume 1228.99(9)
_computing_cell_refinement 'SAINT V8.40B (?, 2016)'
_computing_data_reduction 'SAINT V8.40B (?, 2016)'
_computing_molecular_graphics 'Olex2 (Dolomanov et al., 2009)'
_computing_publication_material 'Olex2 (Dolomanov et al., 2009)'
_computing_structure_refinement 'ShelXL (Sheldrick, 2015)'
_computing_structure_solution 'XS (Sheldrick, 2008)'
_diffrn_ambient_temperature 150.0
_diffrn_measured_fraction_theta_full 1.000
_diffrn_measured_fraction_theta_max 0.996
_diffrn_measurement_device_type 'Bruker APEX-II CCD'
_diffrn_measurement_method '\f and \w scans'
_diffrn_radiation_type MoK\a
_diffrn_radiation_wavelength 0.71073
_diffrn_reflns_av_R_equivalents 0.0343
_diffrn_reflns_av_unetI/netI 0.0198
_diffrn_reflns_Laue_measured_fraction_full 1.000
_diffrn_reflns_Laue_measured_fraction_max 0.996
_diffrn_reflns_limit_h_max 11
_diffrn_reflns_limit_h_min -11
_diffrn_reflns_limit_k_max 16
_diffrn_reflns_limit_k_min -16
_diffrn_reflns_limit_l_max 12
_diffrn_reflns_limit_l_min -12
_diffrn_reflns_number 18659
_diffrn_reflns_point_group_measured_fraction_full 1.000
_diffrn_reflns_point_group_measured_fraction_max 0.996
_diffrn_reflns_theta_full 25.242
_diffrn_reflns_theta_max 26.444
_diffrn_reflns_theta_min 2.577
_diffrn_standards_number 0
_exptl_absorpt_coefficient_mu 2.831
_exptl_absorpt_correction_T_max 0.0276
_exptl_absorpt_correction_T_min 0.0105
_exptl_absorpt_correction_type multi-scan
_exptl_absorpt_process_details
'SADABS-2016/2 (Bruker,2016/2) was used for absorption correction. wR2(int) was 0.0684 before and 0.0478 after correction. The Ratio of minimum to maximum transmission is 0.3804. The \l/2 correction factor is Not present.'
_exptl_crystal_colour 'clear light white'
_exptl_crystal_colour_lustre clear
_exptl_crystal_colour_modifier light
_exptl_crystal_colour_primary white
_exptl_crystal_density_diffrn 1.791
_exptl_crystal_description block
_exptl_crystal_F_000 664
_refine_diff_density_max 0.244
_refine_diff_density_min -0.254
_refine_diff_density_rms 0.054
_refine_ls_extinction_method none
_refine_ls_goodness_of_fit_ref 1.053
_refine_ls_hydrogen_treatment constr
_refine_ls_matrix_type full
_refine_ls_number_parameters 128
_refine_ls_number_reflns 2522
_refine_ls_number_restraints 0
_refine_ls_restrained_S_all 1.053
_refine_ls_R_factor_all 0.0301
_refine_ls_R_factor_gt 0.0218
_refine_ls_shift/su_max 0.001
_refine_ls_shift/su_mean 0.000
_refine_ls_structure_factor_coef Fsqd
_refine_ls_weighting_details 'w=1/[\s^2^(Fo^2^)+(0.0266P)^2^+0.3004P] where P=(Fo^2^+2Fc^2^)/3'
_refine_ls_weighting_scheme calc
_refine_ls_wR_factor_gt 0.0504
_refine_ls_wR_factor_ref 0.0533
_reflns_Friedel_coverage 0.000
_reflns_number_gt 2156
_reflns_number_total 2522
_reflns_threshold_expression 'I > 2\s(I)'
_cod_data_source_file d5sc00931f2.cif
_cod_data_source_block mo_1227_7_0m
_cod_depositor_comments 'Adding full bibliography for 1574378--1574388.cif.'
_cod_database_code 1574384
_shelx_shelxl_version_number 2018/3
_shelx_space_group_comment
;
The symmetry employed for this shelxl refinement is uniquely defined
by the following loop, which should always be used as a source of
symmetry information in preference to the above space-group names.
They are only intended as comments.
;
_olex2_refinement_description
;
1. Fixed Uiso
 At 1.2 times of:
  All C(H) groups, All C(H,H) groups, All N(H) groups, All N(H,H) groups
 At 1.5 times of:
  All C(H,H,H) groups
2.a Secondary CH2 refined with riding coordinates:
 N1(H1A,H1B), C2(H2A,H2B)
2.b Aromatic/amide H refined with riding coordinates:
 N2(H2), C4(H4), C5(H5), C6(H6), C7(H7)
2.c Idealised Me refined as rotating group:
 C1(H1C,H1D,H1E)
;
_olex2_submission_special_instructions 'No special instructions were received'

loop_
_space_group_symop_operation_xyz
'x, y, z'
'-x+1/2, y+1/2, -z+1/2'
'-x, -y, -z'
'x-1/2, -y-1/2, z-1/2'

loop_
_atom_site_label
_atom_site_type_symbol
_atom_site_fract_x
_atom_site_fract_y
_atom_site_fract_z
_atom_site_U_iso_or_equiv
_atom_site_adp_type
_atom_site_occupancy
_atom_site_site_symmetry_order
_atom_site_calc_flag
_atom_site_refinement_flags_posn
_atom_site_refinement_flags_adp
_atom_site_refinement_flags_occupancy
_atom_site_disorder_assembly
_atom_site_disorder_group
Zn1 Zn 0.61963(3) 0.47085(2) 0.28088(2) 0.03065(8) Uani 1 1 d . . . . .
Cl2 Cl 0.68068(6) 0.45104(4) 0.51361(5) 0.03292(12) Uani 1 1 d . . . . .
Cl4 Cl 0.80920(6) 0.40436(4) 0.20446(5) 0.03409(13) Uani 1 1 d . . . . .
Cl3 Cl 0.60844(6) 0.63772(4) 0.24226(6) 0.03495(13) Uani 1 1 d . . . . .
Cl1 Cl 0.40584(6) 0.39521(4) 0.17310(6) 0.03941(13) Uani 1 1 d . . . . .
N2 N 0.45684(19) 0.26424(13) 0.46344(18) 0.0329(4) Uani 1 1 d . . . . .
H2 H 0.468207 0.324254 0.497878 0.040 Uiso 1 1 calc R . . . .
N1 N 0.11212(19) 0.26009(13) 0.51384(19) 0.0339(4) Uani 1 1 d . . . . .
H1A H 0.058569 0.205584 0.478777 0.041 Uiso 1 1 calc R . . . .
H1B H 0.180521 0.241933 0.592193 0.041 Uiso 1 1 calc R . . . .
C3 C 0.3179(2) 0.23092(15) 0.4084(2) 0.0291(4) Uani 1 1 d . . . . .
C4 C 0.3007(2) 0.13736(15) 0.3532(2) 0.0317(4) Uani 1 1 d . . . . .
H4 H 0.204088 0.112246 0.312544 0.038 Uiso 1 1 calc R . . . .
C2 C 0.1907(2) 0.29746(15) 0.4125(2) 0.0320(4) Uani 1 1 d . . . . .
H2A H 0.228319 0.364917 0.438615 0.038 Uiso 1 1 calc R . . . .
H2B H 0.120370 0.300656 0.320170 0.038 Uiso 1 1 calc R . . . .
C5 C 0.4248(2) 0.08003(16) 0.3574(2) 0.0353(5) Uani 1 1 d . . . . .
H5 H 0.413362 0.015440 0.319473 0.042 Uiso 1 1 calc R . . . .
C6 C 0.5653(2) 0.11666(16) 0.4165(2) 0.0367(5) Uani 1 1 d . . . . .
H6 H 0.651080 0.077555 0.421097 0.044 Uiso 1 1 calc R . . . .
C7 C 0.5782(2) 0.21044(16) 0.4682(2) 0.0370(5) Uani 1 1 d . . . . .
H7 H 0.673858 0.237462 0.507719 0.044 Uiso 1 1 calc R . . . .
C1 C 0.0106(2) 0.33520(16) 0.5481(2) 0.0373(5) Uani 1 1 d . . . . .
H1C H -0.060539 0.357198 0.463511 0.056 Uiso 1 1 calc GR . . . .
H1D H 0.068875 0.391730 0.593231 0.056 Uiso 1 1 calc GR . . . .
H1E H -0.043246 0.306063 0.610006 0.056 Uiso 1 1 calc GR . . . .

loop_
_atom_site_aniso_label
_atom_site_aniso_U_11
_atom_site_aniso_U_22
_atom_site_aniso_U_33
_atom_site_aniso_U_23
_atom_site_aniso_U_13
_atom_site_aniso_U_12
Zn1 0.03075(14) 0.02852(13) 0.03078(14) -0.00100(10) 0.00464(10) 0.00036(10)
Cl2 0.0333(3) 0.0341(3) 0.0301(3) -0.0010(2) 0.0061(2) 0.0014(2)
Cl4 0.0355(3) 0.0321(3) 0.0353(3) -0.0023(2) 0.0102(2) 0.0002(2)
Cl3 0.0358(3) 0.0284(3) 0.0374(3) 0.0009(2) 0.0037(2) 0.0019(2)
Cl1 0.0352(3) 0.0399(3) 0.0382(3) -0.0023(2) 0.0008(2) -0.0054(2)
N2 0.0328(9) 0.0305(9) 0.0344(10) -0.0033(7) 0.0069(8) -0.0027(7)
N1 0.0309(9) 0.0348(9) 0.0355(10) 0.0039(8) 0.0079(8) 0.0043(7)
C3 0.0313(10) 0.0310(10) 0.0247(10) 0.0026(8) 0.0065(8) -0.0014(8)
C4 0.0318(11) 0.0324(11) 0.0300(11) -0.0023(9) 0.0064(9) -0.0041(9)
C2 0.0339(11) 0.0314(10) 0.0296(11) 0.0012(9) 0.0065(9) 0.0005(9)
C5 0.0416(13) 0.0319(11) 0.0332(12) -0.0007(9) 0.0110(10) 0.0011(9)
C6 0.0350(12) 0.0400(12) 0.0357(12) 0.0019(10) 0.0104(10) 0.0056(10)
C7 0.0295(11) 0.0424(12) 0.0369(13) 0.0014(10) 0.0050(9) -0.0021(10)
C1 0.0354(11) 0.0378(12) 0.0394(12) -0.0006(10) 0.0110(10) 0.0074(10)

loop_
_atom_type_symbol
_atom_type_description
_atom_type_scat_dispersion_real
_atom_type_scat_dispersion_imag
_atom_type_scat_source
C C 0.0033 0.0016 'International Tables Vol C Tables 4.2.6.8 and 6.1.1.4'
H H 0.0000 0.0000 'International Tables Vol C Tables 4.2.6.8 and 6.1.1.4'
Cl Cl 0.1484 0.1585 'International Tables Vol C Tables 4.2.6.8 and 6.1.1.4'
N N 0.0061 0.0033 'International Tables Vol C Tables 4.2.6.8 and 6.1.1.4'
Zn Zn 0.2839 1.4301 'International Tables Vol C Tables 4.2.6.8 and 6.1.1.4'

loop_
_geom_angle_atom_site_label_1
_geom_angle_atom_site_label_2
_geom_angle_atom_site_label_3
_geom_angle
_geom_angle_site_symmetry_1
_geom_angle_site_symmetry_3
_geom_angle_publ_flag
Cl2 Zn1 Cl4 106.97(2) . . ?
Cl2 Zn1 Cl3 106.19(2) . . ?
Cl4 Zn1 Cl3 109.66(2) . . ?
Cl1 Zn1 Cl2 113.24(2) . . ?
Cl1 Zn1 Cl4 108.79(2) . . ?
Cl1 Zn1 Cl3 111.83(2) . . ?
C7 N2 C3 123.08(18) . . ?
C1 N1 C2 112.39(16) . . ?
N2 C3 C4 118.27(19) . . ?
N2 C3 C2 117.99(18) . . ?
C4 C3 C2 123.73(19) . . ?
C3 C4 C5 119.7(2) . . ?
N1 C2 C3 110.34(16) . . ?
C6 C5 C4 120.1(2) . . ?
C7 C6 C5 118.5(2) . . ?
N2 C7 C6 120.3(2) . . ?

loop_
_geom_bond_atom_site_label_1
_geom_bond_atom_site_label_2
_geom_bond_distance
_geom_bond_site_symmetry_2
_geom_bond_publ_flag
Zn1 Cl2 2.2802(6) . ?
Zn1 Cl4 2.2880(5) . ?
Zn1 Cl3 2.2930(5) . ?
Zn1 Cl1 2.2525(6) . ?
N2 C3 1.347(3) . ?
N2 C7 1.336(3) . ?
N1 C2 1.491(2) . ?
N1 C1 1.490(3) . ?
C3 C4 1.377(3) . ?
C3 C2 1.499(3) . ?
C4 C5 1.385(3) . ?
C5 C6 1.382(3) . ?
C6 C7 1.367(3) . ?
